data_7711518
loop_
_publ_author_name
'Cai, Dai-Hong'
'Chen, Bai-Hua'
'Liu, Qi-Yan'
'Le, Xue-Yi'
'He, Liang'

_publ_section_title
;
 Synthesis, structural studies, interaction with DNA/HSA and antitumor
 evaluation of new Cu(ii) complexes containing
 2-(1H-imidazol-2-yl)pyridine and amino acids
;
_journal_name_full 'Dalton Transactions'
_journal_paper_doi 10.1039/D2DT02985E
_journal_year 2022
_chemical_absolute_configuration rm
_chemical_formula_moiety 'C17 H19 Cu N4 O3, Cl O4, 0.5(O)'
_chemical_formula_sum 'C17 H19 Cl Cu N4 O7.5'
_chemical_formula_weight 498.35
_space_group_crystal_system orthorhombic
_space_group_IT_number 19
_space_group_name_Hall 'P 2ac 2ab'
_space_group_name_H-M_alt 'P 21 21 21'
_atom_sites_solution_hydrogens mixed
_atom_sites_solution_primary direct
_audit_creation_date 2020-11-14
_audit_creation_method
;
Olex2 1.2
(compiled 2018.05.29 svn.r3508 for OlexSys, GUI svn.r5506)
;
_audit_update_record
;
2022-07-31 deposited with the CCDC.	2022-10-19 downloaded from the CCDC.
;
_cell_angle_alpha 90
_cell_angle_beta 90
_cell_angle_gamma 90
_cell_formula_units_Z 8
_cell_length_a 12.3660(2)
_cell_length_b 15.6213(3)
_cell_length_c 21.2384(4)
_cell_measurement_reflns_used 9541
_cell_measurement_temperature 149.99(10)
_cell_measurement_theta_max 73.2320
_cell_measurement_theta_min 4.0620
_cell_volume 4102.69(13)
_computing_cell_refinement 'CrysAlisPro 1.171.39.46 (Rigaku OD, 2018)'
_computing_data_collection 'CrysAlisPro 1.171.39.46 (Rigaku OD, 2018)'
_computing_data_reduction 'CrysAlisPro 1.171.39.46 (Rigaku OD, 2018)'
_computing_molecular_graphics 'Olex2 (Dolomanov et al., 2009)'
_computing_publication_material 'Olex2 (Dolomanov et al., 2009)'
_computing_structure_refinement 'ShelXL (Sheldrick, 2015)'
_computing_structure_solution 'XS (Sheldrick, 2008)'
_diffrn_ambient_environment N~2~
_diffrn_ambient_temperature 149.99(10)
_diffrn_detector 'CCD plate'
_diffrn_detector_area_resol_mean 5.2913
_diffrn_detector_type AtlasS2
_diffrn_measured_fraction_theta_full 1.000
_diffrn_measured_fraction_theta_max 0.985
_diffrn_measurement_details
;
List of Runs (angles in degrees, time in seconds):

  # Type    Start    End  Width  t~exp~   \w     \q     \k     \f   Frames
#--------------------------------------------------------------------------
  1  \w   -101.00  -6.00   1.00    1.00    --  -40.09 -77.00 -30.00   95
  2  \w    -64.00  -2.00   1.00    1.00    --  -40.09 125.00  90.00   62
  3  \w     58.00  94.00   1.00    1.00    --   40.09-125.00-150.00   36
  4  \w     74.00 142.00   1.00    3.00    --  107.60  77.00 -60.00   68
  5  \w     81.00 134.00   1.00    3.00    --  107.60  45.00 120.00   53
  6  \w     94.00 135.00   1.00    3.00    --  107.60 125.00 120.00   41
  7  \w     36.00  91.00   1.00    3.00    --  107.60 -30.00-120.00   55
  8  \w     65.00 106.00   1.00    3.00    --  107.60 -94.00-180.00   41
  9  \w     88.00 117.00   1.00    3.00    --  107.60-125.00 -30.00   29
 10  \w    115.00 177.00   1.00    3.00    --  107.60  87.00 -20.00   62
 11  \w     23.00 110.00   1.00    3.00    --  107.60 -94.00  90.00   87
;
_diffrn_measurement_device 'four-circle diffractometer'
_diffrn_measurement_device_type 'SuperNova, Dual, Cu at home/near, AtlasS2'
_diffrn_measurement_method '\w scans'
_diffrn_orient_matrix_type 'CrysAlisPro convention (1999,Acta A55,543-557)'
_diffrn_orient_matrix_UB_11 -0.0220295000
_diffrn_orient_matrix_UB_12 -0.0205690000
_diffrn_orient_matrix_UB_13 0.0697777000
_diffrn_orient_matrix_UB_21 0.1096726000
_diffrn_orient_matrix_UB_22 -0.0465139000
_diffrn_orient_matrix_UB_23 0.0044611000
_diffrn_orient_matrix_UB_31 0.0549392000
_diffrn_orient_matrix_UB_32 0.0844436000
_diffrn_orient_matrix_UB_33 0.0193262000
_diffrn_radiation_monochromator mirror
_diffrn_radiation_probe x-ray
_diffrn_radiation_type CuK\a
_diffrn_radiation_wavelength 1.54184
_diffrn_reflns_av_R_equivalents 0.0285
_diffrn_reflns_av_unetI/netI 0.0407
_diffrn_reflns_Laue_measured_fraction_full 1.000
_diffrn_reflns_Laue_measured_fraction_max 0.985
_diffrn_reflns_limit_h_max 14
_diffrn_reflns_limit_h_min -15
_diffrn_reflns_limit_k_max 19
_diffrn_reflns_limit_k_min -17
_diffrn_reflns_limit_l_max 26
_diffrn_reflns_limit_l_min -26
_diffrn_reflns_number 15289
_diffrn_reflns_point_group_measured_fraction_full 0.999
_diffrn_reflns_point_group_measured_fraction_max 0.971
_diffrn_reflns_theta_full 67.684
_diffrn_reflns_theta_max 73.563
_diffrn_reflns_theta_min 3.512
_diffrn_source 'micro-focus sealed X-ray tube'
_diffrn_source_type 'SuperNova (Cu) X-ray Source'
_exptl_absorpt_coefficient_mu 3.163
_exptl_absorpt_correction_T_max 1.00000
_exptl_absorpt_correction_T_min 0.91542
_exptl_absorpt_correction_type multi-scan
_exptl_absorpt_process_details
;
CrysAlisPro 1.171.39.46 (Rigaku Oxford Diffraction, 2018)
Empirical absorption correction using spherical harmonics,
 implemented in SCALE3 ABSPACK scaling algorithm.
;
_exptl_crystal_colour blue
_exptl_crystal_colour_primary blue
_exptl_crystal_density_diffrn 1.614
_exptl_crystal_description block
_exptl_crystal_F_000 2040
_exptl_crystal_size_max 0.2
_exptl_crystal_size_mid 0.2
_exptl_crystal_size_min 0.1
_refine_diff_density_max 1.567
_refine_diff_density_min -0.956
_refine_diff_density_rms 0.109
_refine_ls_abs_structure_details
;
 Flack x determined using 3271 quotients [(I+)-(I-)]/[(I+)+(I-)]
 (Parsons and Flack (2004), Acta Cryst. A60, s61).
;
_refine_ls_abs_structure_Flack 0.021(10)
_refine_ls_extinction_method none
_refine_ls_goodness_of_fit_ref 1.053
_refine_ls_hydrogen_treatment mixed
_refine_ls_matrix_type full
_refine_ls_number_parameters 559
_refine_ls_number_reflns 8049
_refine_ls_number_restraints 0
_refine_ls_restrained_S_all 1.053
_refine_ls_R_factor_all 0.0592
_refine_ls_R_factor_gt 0.0573
_refine_ls_shift/su_max 0.000
_refine_ls_shift/su_mean 0.000
_refine_ls_structure_factor_coef Fsqd
_refine_ls_weighting_details
;
 w=1/[\s^2^(Fo^2^)+(0.0983P)^2^+6.7112P]
 where P=(Fo^2^+2Fc^2^)/3
;
_refine_ls_weighting_scheme calc
_refine_ls_wR_factor_gt 0.1596
_refine_ls_wR_factor_ref 0.1623
_reflns_Friedel_coverage 0.773
_reflns_Friedel_fraction_full 0.998
_reflns_Friedel_fraction_max 0.953
_reflns_number_gt 7746
_reflns_number_total 8049
_reflns_threshold_expression 'I > 2\s(I)'
_cod_data_source_file d2dt02985e2.cif
_cod_data_source_block a20102204a0826
_cod_depositor_comments
;

2024-09-24
Z value and formula fixed to values more according to usual
chemical conventions.                 miguel
;
_cod_original_formula_sum 'C34 H38 Cl2 Cu2 N8 O15'
_cod_original_formula_weight 996.70
_cod_original_formula_moiety '2(C17 H19 Cu N4 O3), 2(Cl O4), O'
_cod_original_formula_units_Z 4
_cod_original_cell_volume 4102.69(12)
_cod_database_code 7711518
_shelxl_version_number 2013-2
_chemical_oxdiff_formula CHONZn
_chemical_oxdiff_usercomment Ipy-Phe
_shelx_space_group_comment
;
The symmetry employed for this shelxl refinement is uniquely defined
by the following loop, which should always be used as a source of
symmetry information in preference to the above space-group names.
They are only intended as comments.
;
_reflns_odcompleteness_completeness 99.95
_reflns_odcompleteness_iscentric 1
_reflns_odcompleteness_theta 66.97
_olex2_refinement_description
;
1. Fixed Uiso
 At 1.2 times of:
  All C(H) groups, All C(H,H) groups, All N(H) groups, All N(H,H) groups
 At 1.5 times of:
  All O(H,H) groups
2.a Rotating group:
 O3(H3A,H3B)
2.b Ternary CH refined with riding coordinates:
 C27(H27), C10(H10)
2.c Secondary CH2 refined with riding coordinates:
 N8(H8A,H8B), N4(H4A,H4B), C28(H28A,H28B), C11(H11A,H11B)
2.d Aromatic/amide H refined with riding coordinates:
 C25(H25), C24(H24), N3(H3), C8(H8), C1(H1), C21(H21), C2(H2), C30(H30),
 C3(H3C), C19(H19), N7(H7), C20(H20), C4(H4), C18(H18), C34(H34), C31(H31),
 C32(H32), C33(H33), C7(H7A), C13(H13), C17(H17), C15(H15), C14(H14), C16(H16)
;
_olex2_submission_special_instructions 'No special instructions were received'
_oxdiff_exptl_absorpt_empirical_details
;
Empirical correction (ABSPACK) includes:
- Absorption correction using spherical harmonics
- Frame scaling
;
_oxdiff_exptl_absorpt_empirical_full_max 1.090
_oxdiff_exptl_absorpt_empirical_full_min 0.902

loop_
_space_group_symop_operation_xyz
'x, y, z'
'-x+1/2, -y, z+1/2'
'x+1/2, -y+1/2, -z'
'-x, y+1/2, -z+1/2'

loop_
_atom_site_label
_atom_site_type_symbol
_atom_site_fract_x
_atom_site_fract_y
_atom_site_fract_z
_atom_site_U_iso_or_equiv
_atom_site_adp_type
_atom_site_occupancy
_atom_site_site_symmetry_order
_atom_site_calc_flag
_atom_site_refinement_flags_posn
_atom_site_refinement_flags_adp
_atom_site_refinement_flags_occupancy
_atom_site_disorder_assembly
_atom_site_disorder_group
Cu2 Cu 0.01334(7) 0.29286(6) 0.18064(4) 0.0249(2) Uani 1 1 d . . . . .
Cu1 Cu -0.52651(7) 0.10834(6) 0.32158(4) 0.0267(2) Uani 1 1 d . . . . .
Cl2 Cl 0.29605(14) 0.66257(11) -0.04526(8) 0.0362(4) Uani 1 1 d . . . . .
Cl1 Cl 0.1263(2) 0.15434(17) -0.03097(10) 0.0615(6) Uani 1 1 d . . . . .
O4 O 0.0864(4) 0.3998(3) 0.1968(2) 0.0296(9) Uani 1 1 d . . . . .
N5 N -0.0385(4) 0.1726(3) 0.1810(3) 0.0284(10) Uani 1 1 d . . . . .
N6 N -0.0582(4) 0.2924(4) 0.2667(2) 0.0269(10) Uani 1 1 d . . . . .
O5 O 0.2110(4) 0.4908(3) 0.1630(2) 0.0315(10) Uani 1 1 d . . . . .
N2 N -0.4726(5) 0.2260(3) 0.3374(2) 0.0277(11) Uani 1 1 d . . . . .
N1 N -0.4298(4) 0.1192(3) 0.2449(3) 0.0271(11) Uani 1 1 d . . . . .
C25 C -0.0423(6) 0.1009(4) 0.1434(3) 0.0333(14) Uani 1 1 d . . . . .
H25 H -0.0128 0.0960 0.1033 0.040 Uiso 1 1 calc R . . . .
O1 O -0.5903(4) 0.0042(3) 0.2869(2) 0.0327(10) Uani 1 1 d . . . . .
O2 O -0.7443(4) -0.0673(3) 0.2800(2) 0.0342(10) Uani 1 1 d . . . . .
N8 N 0.0945(5) 0.2970(4) 0.0986(3) 0.0322(12) Uani 1 1 d . . . . .
H8A H 0.1349 0.2443 0.0932 0.039 Uiso 1 1 calc R . . . .
H8B H 0.0434 0.3016 0.0641 0.039 Uiso 1 1 calc R . . . .
C24 C -0.0970(6) 0.0382(4) 0.1751(3) 0.0336(13) Uani 1 1 d . . . . .
H24 H -0.1131 -0.0164 0.1603 0.040 Uiso 1 1 calc R . . . .
N3 N -0.3870(5) 0.3363(3) 0.2982(3) 0.0286(11) Uani 1 1 d . . . . .
H3 H -0.3497 0.3676 0.2729 0.034 Uiso 1 1 calc R . . . .
C8 C -0.4841(6) 0.2928(4) 0.3783(3) 0.0341(14) Uani 1 1 d . . . . .
H8 H -0.5222 0.2915 0.4161 0.041 Uiso 1 1 calc R . . . .
O7 O 0.0420(8) 0.2164(7) -0.0388(5) 0.098(3) Uani 1 1 d . . . . .
O6 O -0.1253(5) 0.3565(4) 0.1333(3) 0.0391(12) Uani 1 1 d . . . . .
N4 N -0.6584(4) 0.1079(4) 0.3770(3) 0.0304(11) Uani 1 1 d . . . . .
H4A H -0.6422 0.0807 0.4170 0.037 Uiso 1 1 calc R . . . .
H4B H -0.6822 0.1660 0.3851 0.037 Uiso 1 1 calc R . . . .
C1 C -0.4140(5) 0.0609(4) 0.2000(3) 0.0302(13) Uani 1 1 d . . . . .
H1 H -0.4435 0.0066 0.2053 0.036 Uiso 1 1 calc R . . . .
C21 C -0.1575(6) 0.2070(5) 0.3395(3) 0.0353(14) Uani 1 1 d . . . . .
H21 H -0.1885 0.1546 0.3497 0.042 Uiso 1 1 calc R . . . .
C2 C -0.3562(6) 0.0776(5) 0.1465(3) 0.0362(15) Uani 1 1 d . . . . .
H2 H -0.3459 0.0352 0.1164 0.043 Uiso 1 1 calc R . . . .
C30 C 0.0468(7) 0.5531(5) 0.0447(3) 0.0368(15) Uani 1 1 d . . . . .
H30 H 0.1039 0.5799 0.0654 0.044 Uiso 1 1 calc R . . . .
O3 O -0.4115(4) 0.0377(4) 0.3833(3) 0.0460(14) Uani 1 1 d . . . . .
H3A H -0.3457 0.0319 0.3658 0.069 Uiso 1 1 d GR . . . .
H3B H -0.3961 0.0676 0.4180 0.069 Uiso 1 1 d GR . . . .
C3 C -0.3135(6) 0.1579(5) 0.1381(3) 0.0360(15) Uani 1 1 d . . . . .
H3C H -0.2746 0.1709 0.1018 0.043 Uiso 1 1 calc R . . . .
C19 C -0.1238(6) 0.3529(5) 0.3620(3) 0.0356(15) Uani 1 1 d . . . . .
H19 H -0.1309 0.4005 0.3880 0.043 Uiso 1 1 calc R . . . .
C22 C -0.1021(5) 0.2173(4) 0.2832(3) 0.0272(13) Uani 1 1 d . . . . .
O9 O 0.1405(6) 0.1022(5) -0.0813(3) 0.0606(17) Uani 1 1 d . . . . .
N7 N -0.1239(5) 0.0713(4) 0.2332(3) 0.0307(11) Uani 1 1 d . . . . .
H7 H -0.1571 0.0448 0.2629 0.037 Uiso 1 1 calc R . . . .
C20 C -0.1659(6) 0.2750(5) 0.3800(3) 0.0370(16) Uani 1 1 d . . . . .
H20 H -0.1994 0.2686 0.4189 0.044 Uiso 1 1 calc R . . . .
C4 C -0.3291(5) 0.2194(4) 0.1844(3) 0.0317(13) Uani 1 1 d . . . . .
H4 H -0.3005 0.2742 0.1801 0.038 Uiso 1 1 calc R . . . .
O13 O 0.2360(6) 0.7400(4) -0.0456(3) 0.0571(16) Uani 1 1 d . . . . .
O14 O 0.3049(8) 0.6380(6) 0.0184(4) 0.087(3) Uani 1 1 d . . . . .
C18 C -0.0706(6) 0.3595(5) 0.3044(3) 0.0334(14) Uani 1 1 d . . . . .
H18 H -0.0429 0.4123 0.2921 0.040 Uiso 1 1 calc R . . . .
C23 C -0.0884(5) 0.1526(4) 0.2346(3) 0.0276(12) Uani 1 1 d . . . . .
C26 C 0.1540(5) 0.4247(4) 0.1564(3) 0.0256(12) Uani 1 1 d . . . . .
C29 C 0.0579(6) 0.4693(4) 0.0244(3) 0.0290(13) Uani 1 1 d . . . . .
O10 O 0.2287(7) 0.2037(5) -0.0254(4) 0.076(2) Uani 1 1 d . . . . .
C27 C 0.1701(5) 0.3710(4) 0.0967(3) 0.0267(12) Uani 1 1 d . . . . .
H27 H 0.2435 0.3475 0.0987 0.032 Uiso 1 1 calc R . . . .
C28 C 0.1619(5) 0.4221(4) 0.0352(3) 0.0282(13) Uani 1 1 d . . . . .
H28A H 0.2206 0.4633 0.0343 0.034 Uiso 1 1 calc R . . . .
H28B H 0.1729 0.3830 0.0004 0.034 Uiso 1 1 calc R . . . .
C34 C -0.0278(7) 0.4315(5) -0.0071(3) 0.0404(16) Uani 1 1 d . . . . .
H34 H -0.0210 0.3761 -0.0228 0.048 Uiso 1 1 calc R . . . .
C31 C -0.0497(8) 0.5976(6) 0.0344(4) 0.050(2) Uani 1 1 d . . . . .
H31 H -0.0560 0.6541 0.0478 0.061 Uiso 1 1 calc R . . . .
C32 C -0.1339(7) 0.5594(7) 0.0053(4) 0.052(2) Uani 1 1 d . . . . .
H32 H -0.1981 0.5892 -0.0006 0.062 Uiso 1 1 calc R . . . .
C33 C -0.1249(7) 0.4767(7) -0.0154(4) 0.052(2) Uani 1 1 d . . . . .
H33 H -0.1833 0.4504 -0.0351 0.062 Uiso 1 1 calc R . . . .
O12 O 0.3969(7) 0.6736(7) -0.0727(6) 0.106(4) Uani 1 1 d . . . . .
O11 O 0.2373(9) 0.5983(5) -0.0765(5) 0.095(3) Uani 1 1 d . . . . .
C5 C -0.3883(5) 0.1970(4) 0.2372(3) 0.0260(12) Uani 1 1 d . . . . .
C10 C -0.7439(5) 0.0595(4) 0.3433(3) 0.0292(13) Uani 1 1 d . . . . .
H10 H -0.7893 0.0297 0.3741 0.035 Uiso 1 1 calc R . . . .
C9 C -0.6896(5) -0.0060(4) 0.3013(3) 0.0283(13) Uani 1 1 d . . . . .
C12 C -0.7521(6) 0.1757(5) 0.2579(3) 0.0361(15) Uani 1 1 d . . . . .
C7 C -0.4299(6) 0.3618(5) 0.3544(3) 0.0358(15) Uani 1 1 d . . . . .
H7A H -0.4235 0.4156 0.3728 0.043 Uiso 1 1 calc R . . . .
C13 C -0.7184(7) 0.1448(6) 0.2007(4) 0.0485(19) Uani 1 1 d . . . . .
H13 H -0.7397 0.0902 0.1884 0.058 Uiso 1 1 calc R . . . .
C17 C -0.7234(8) 0.2583(6) 0.2736(4) 0.051(2) Uani 1 1 d . . . . .
H17 H -0.7479 0.2819 0.3112 0.061 Uiso 1 1 calc R . . . .
C15 C -0.6223(8) 0.2741(8) 0.1784(6) 0.072(3) Uani 1 1 d . . . . .
H15 H -0.5770 0.3064 0.1528 0.087 Uiso 1 1 calc R . . . .
C6 C -0.4131(5) 0.2546(4) 0.2894(3) 0.0271(12) Uani 1 1 d . . . . .
O15 O 0.5622(9) 0.5687(6) 0.0017(4) 0.092(3) Uani 1 1 d . . . . .
C14 C -0.6528(9) 0.1930(9) 0.1601(5) 0.073(4) Uani 1 1 d . . . . .
H14 H -0.6304 0.1707 0.1217 0.088 Uiso 1 1 calc R . . . .
C16 C -0.6579(9) 0.3070(7) 0.2335(6) 0.067(3) Uani 1 1 d . . . . .
H16 H -0.6387 0.3624 0.2449 0.080 Uiso 1 1 calc R . . . .
C11 C -0.8147(6) 0.1199(5) 0.3039(4) 0.0386(16) Uani 1 1 d . . . . .
H11A H -0.8666 0.0859 0.2805 0.046 Uiso 1 1 calc R . . . .
H11B H -0.8550 0.1567 0.3322 0.046 Uiso 1 1 calc R . . . .
O8 O 0.1111(8) 0.1087(5) 0.0136(8) 0.136(6) Uani 1 1 d . . . . .
H6A H -0.152(6) 0.349(5) 0.108(4) 0.01(2) Uiso 1 1 d . . . . .
H6B H -0.165(6) 0.357(5) 0.166(4) 0.024(18) Uiso 1 1 d . . . . .

loop_
_atom_site_aniso_label
_atom_site_aniso_U_11
_atom_site_aniso_U_22
_atom_site_aniso_U_33
_atom_site_aniso_U_23
_atom_site_aniso_U_13
_atom_site_aniso_U_12
Cu2 0.0265(4) 0.0270(4) 0.0212(4) 0.0000(3) 0.0040(3) 0.0003(3)
Cu1 0.0263(4) 0.0266(4) 0.0272(4) -0.0017(4) 0.0053(4) -0.0022(3)
Cl2 0.0404(8) 0.0344(8) 0.0339(8) 0.0018(6) -0.0017(7) 0.0052(7)
Cl1 0.0761(15) 0.0667(14) 0.0417(10) -0.0131(10) 0.0102(10) 0.0143(12)
O4 0.033(2) 0.032(2) 0.024(2) -0.0038(17) 0.0071(18) -0.0051(19)
N5 0.031(2) 0.027(2) 0.028(2) 0.003(2) 0.002(2) -0.001(2)
N6 0.026(2) 0.034(3) 0.021(2) 0.002(2) -0.0009(19) -0.002(2)
O5 0.033(2) 0.034(2) 0.028(2) -0.0027(18) 0.0072(18) -0.0048(19)
N2 0.030(3) 0.031(3) 0.022(2) -0.0049(19) 0.004(2) -0.002(2)
N1 0.025(2) 0.028(3) 0.028(3) -0.003(2) 0.002(2) 0.000(2)
C25 0.040(4) 0.030(3) 0.030(3) -0.005(3) 0.005(3) 0.001(3)
O1 0.028(2) 0.033(2) 0.037(2) -0.006(2) 0.0103(19) -0.0044(19)
O2 0.034(2) 0.034(2) 0.034(2) -0.005(2) 0.003(2) -0.010(2)
N8 0.041(3) 0.032(3) 0.024(2) -0.006(2) 0.010(2) -0.003(3)
C24 0.040(3) 0.028(3) 0.032(3) -0.001(3) 0.002(3) 0.001(3)
N3 0.037(3) 0.024(2) 0.025(2) -0.001(2) -0.002(2) 0.000(2)
C8 0.042(4) 0.033(3) 0.028(3) -0.007(3) 0.005(3) -0.001(3)
O7 0.069(5) 0.133(9) 0.093(6) -0.020(6) -0.010(5) 0.040(6)
O6 0.031(3) 0.054(3) 0.033(3) 0.004(3) -0.002(3) 0.008(2)
N4 0.028(3) 0.035(3) 0.028(3) -0.005(2) 0.004(2) 0.000(2)
C1 0.029(3) 0.031(3) 0.030(3) -0.005(3) -0.001(3) 0.001(3)
C21 0.034(3) 0.046(4) 0.026(3) 0.004(3) 0.002(3) 0.002(3)
C2 0.038(4) 0.044(4) 0.026(3) -0.006(3) 0.000(3) 0.004(3)
C30 0.052(4) 0.032(3) 0.026(3) 0.003(3) 0.002(3) 0.003(3)
O3 0.037(3) 0.062(4) 0.038(3) 0.011(3) 0.008(2) 0.020(3)
C3 0.041(4) 0.047(4) 0.020(3) 0.000(3) 0.000(3) -0.004(3)
C19 0.035(3) 0.049(4) 0.023(3) -0.006(3) 0.003(3) 0.001(3)
C22 0.024(3) 0.033(3) 0.025(3) 0.007(2) -0.001(2) 0.004(3)
O9 0.075(4) 0.064(4) 0.043(3) -0.015(3) 0.019(3) 0.002(4)
N7 0.032(3) 0.028(3) 0.032(3) 0.008(2) 0.004(2) 0.002(2)
C20 0.037(4) 0.054(4) 0.021(3) 0.004(3) 0.003(3) 0.004(3)
C4 0.035(3) 0.034(3) 0.026(3) 0.003(3) -0.005(3) -0.004(3)
O13 0.075(4) 0.044(3) 0.052(3) 0.004(3) -0.009(3) 0.023(3)
O14 0.104(7) 0.102(6) 0.054(4) 0.017(4) -0.010(4) 0.047(6)
C18 0.031(3) 0.042(4) 0.027(3) 0.000(3) 0.000(3) -0.003(3)
C23 0.027(3) 0.029(3) 0.027(3) 0.006(2) 0.000(2) 0.004(2)
C26 0.027(3) 0.029(3) 0.020(3) 0.000(2) 0.001(2) 0.002(2)
C29 0.035(3) 0.032(3) 0.019(3) 0.002(2) 0.006(2) -0.001(3)
O10 0.073(5) 0.071(5) 0.085(5) -0.008(4) 0.000(4) -0.005(4)
C27 0.033(3) 0.026(3) 0.022(3) -0.001(2) 0.006(2) 0.001(2)
C28 0.032(3) 0.032(3) 0.021(3) 0.004(2) 0.005(2) 0.001(3)
C34 0.046(4) 0.041(4) 0.034(3) 0.007(3) -0.009(3) -0.004(3)
C31 0.073(6) 0.046(4) 0.033(3) 0.007(3) 0.011(4) 0.023(4)
C32 0.043(4) 0.075(6) 0.036(4) 0.021(4) 0.005(3) 0.019(4)
C33 0.040(4) 0.077(6) 0.037(4) 0.020(4) -0.002(3) -0.005(4)
O12 0.056(5) 0.119(8) 0.144(9) 0.006(7) 0.051(6) -0.001(5)
O11 0.122(8) 0.060(5) 0.104(7) -0.034(5) 0.001(6) -0.032(5)
C5 0.026(3) 0.030(3) 0.022(3) 0.002(2) -0.003(2) -0.002(2)
C10 0.028(3) 0.032(3) 0.028(3) -0.002(3) 0.005(2) -0.001(3)
C9 0.029(3) 0.027(3) 0.029(3) 0.000(2) 0.007(2) 0.000(3)
C12 0.032(3) 0.043(4) 0.034(3) 0.003(3) -0.006(3) 0.010(3)
C7 0.043(4) 0.032(3) 0.032(3) -0.007(3) 0.000(3) 0.005(3)
C13 0.056(5) 0.053(5) 0.036(4) -0.002(3) -0.001(4) 0.016(4)
C17 0.061(5) 0.046(4) 0.046(4) 0.011(4) -0.018(4) 0.002(4)
C15 0.045(5) 0.091(8) 0.081(8) 0.048(7) -0.019(5) 0.004(5)
C6 0.028(3) 0.027(3) 0.026(3) -0.001(2) -0.002(2) 0.001(2)
O15 0.139(9) 0.076(5) 0.061(5) 0.010(4) -0.047(5) 0.020(5)
C14 0.070(7) 0.108(10) 0.041(5) 0.029(5) 0.007(4) 0.042(7)
C16 0.061(6) 0.064(6) 0.075(7) 0.026(6) -0.032(5) -0.009(5)
C11 0.029(3) 0.047(4) 0.040(4) -0.002(3) 0.003(3) 0.012(3)
O8 0.066(5) 0.039(4) 0.304(18) 0.049(7) 0.071(8) 0.008(4)

loop_
_atom_type_symbol
_atom_type_description
_atom_type_scat_dispersion_real
_atom_type_scat_dispersion_imag
_atom_type_scat_source
C C 0.0181 0.0091 'International Tables Vol C Tables 4.2.6.8 and 6.1.1.4'
H H 0.0000 0.0000 'International Tables Vol C Tables 4.2.6.8 and 6.1.1.4'
Cl Cl 0.3639 0.7018 'International Tables Vol C Tables 4.2.6.8 and 6.1.1.4'
Cu Cu -1.9646 0.5888 'International Tables Vol C Tables 4.2.6.8 and 6.1.1.4'
N N 0.0311 0.0180 'International Tables Vol C Tables 4.2.6.8 and 6.1.1.4'
O O 0.0492 0.0322 'International Tables Vol C Tables 4.2.6.8 and 6.1.1.4'

loop_
_geom_angle_atom_site_label_1
_geom_angle_atom_site_label_2
_geom_angle_atom_site_label_3
_geom_angle
_geom_angle_site_symmetry_1
_geom_angle_site_symmetry_3
_geom_angle_publ_flag
O4 Cu2 N5 165.9(2) . . ?
O4 Cu2 N6 92.7(2) . . ?
O4 Cu2 N8 83.8(2) . . ?
O4 Cu2 O6 93.1(2) . . ?
N5 Cu2 N6 81.5(2) . . ?
N5 Cu2 N8 101.2(2) . . ?
N5 Cu2 O6 100.1(2) . . ?
N6 Cu2 O6 94.2(2) . . ?
N8 Cu2 N6 175.6(2) . . ?
N8 Cu2 O6 88.8(2) . . ?
N2 Cu1 N1 82.0(2) . . ?
N2 Cu1 N4 100.1(2) . . ?
N2 Cu1 O3 98.3(2) . . ?
N1 Cu1 O3 97.9(2) . . ?
O1 Cu1 N2 166.4(2) . . ?
O1 Cu1 N1 90.3(2) . . ?
O1 Cu1 N4 83.7(2) . . ?
O1 Cu1 O3 93.9(2) . . ?
N4 Cu1 N1 161.6(2) . . ?
N4 Cu1 O3 99.9(2) . . ?
O14 Cl2 O13 106.1(5) . . ?
O12 Cl2 O13 111.3(6) . . ?
O12 Cl2 O14 111.5(7) . . ?
O12 Cl2 O11 110.7(7) . . ?
O11 Cl2 O13 109.6(6) . . ?
O11 Cl2 O14 107.4(7) . . ?
O7 Cl1 O10 106.1(6) . . ?
O9 Cl1 O7 114.1(6) . . ?
O9 Cl1 O10 105.3(5) . . ?
O8 Cl1 O7 112.4(6) . . ?
O8 Cl1 O9 106.6(7) . . ?
O8 Cl1 O10 112.2(8) . . ?
C26 O4 Cu2 117.2(4) . . ?
C25 N5 Cu2 141.3(5) . . ?
C23 N5 Cu2 112.0(4) . . ?
C23 N5 C25 106.7(5) . . ?
C22 N6 Cu2 114.6(4) . . ?
C18 N6 Cu2 126.2(5) . . ?
C18 N6 C22 119.1(6) . . ?
C8 N2 Cu1 141.4(5) . . ?
C6 N2 Cu1 111.5(4) . . ?
C6 N2 C8 106.7(5) . . ?
C1 N1 Cu1 127.1(5) . . ?
C5 N1 Cu1 113.8(4) . . ?
C5 N1 C1 118.7(6) . . ?
C24 C25 N5 108.4(6) . . ?
C9 O1 Cu1 113.7(4) . . ?
C27 N8 Cu2 111.2(4) . . ?
C25 C24 N7 106.9(6) . . ?
C6 N3 C7 108.0(6) . . ?
N2 C8 C7 108.4(6) . . ?
C10 N4 Cu1 107.2(4) . . ?
N1 C1 C2 122.7(7) . . ?
C20 C21 C22 119.3(7) . . ?
C1 C2 C3 118.9(7) . . ?
C29 C30 C31 120.4(8) . . ?
C2 C3 C4 119.1(6) . . ?
C20 C19 C18 119.2(7) . . ?
N6 C22 C21 121.8(6) . . ?
N6 C22 C23 112.1(5) . . ?
C21 C22 C23 126.0(6) . . ?
C23 N7 C24 107.2(6) . . ?
C21 C20 C19 118.8(6) . . ?
C5 C4 C3 118.1(6) . . ?
N6 C18 C19 121.7(7) . . ?
N5 C23 C22 119.8(6) . . ?
N5 C23 N7 110.7(6) . . ?
N7 C23 C22 129.4(6) . . ?
O4 C26 C27 118.7(6) . . ?
O5 C26 O4 123.3(6) . . ?
O5 C26 C27 118.0(5) . . ?
C30 C29 C28 120.1(6) . . ?
C30 C29 C34 118.5(7) . . ?
C34 C29 C28 121.3(6) . . ?
N8 C27 C26 108.8(5) . . ?
N8 C27 C28 112.7(5) . . ?
C26 C27 C28 114.2(5) . . ?
C29 C28 C27 116.3(5) . . ?
C29 C34 C33 120.0(8) . . ?
C32 C31 C30 120.6(8) . . ?
C31 C32 C33 120.2(8) . . ?
C32 C33 C34 120.2(9) . . ?
N1 C5 C4 122.4(6) . . ?
N1 C5 C6 112.9(6) . . ?
C4 C5 C6 124.7(6) . . ?
N4 C10 C9 108.3(5) . . ?
N4 C10 C11 110.9(6) . . ?
C9 C10 C11 110.4(6) . . ?
O1 C9 C10 118.9(6) . . ?
O2 C9 O1 121.7(6) . . ?
O2 C9 C10 119.3(6) . . ?
C13 C12 C17 117.8(8) . . ?
C13 C12 C11 121.5(8) . . ?
C17 C12 C11 120.7(7) . . ?
N3 C7 C8 106.6(6) . . ?
C12 C13 C14 122.0(10) . . ?
C12 C17 C16 120.6(10) . . ?
C16 C15 C14 120.3(10) . . ?
N2 C6 C5 119.3(6) . . ?
N3 C6 N2 110.3(6) . . ?
N3 C6 C5 130.4(6) . . ?
C15 C14 C13 118.6(10) . . ?
C15 C16 C17 120.5(11) . . ?
C12 C11 C10 114.3(6) . . ?

loop_
_geom_bond_atom_site_label_1
_geom_bond_atom_site_label_2
_geom_bond_distance
_geom_bond_site_symmetry_2
_geom_bond_publ_flag
Cu2 O4 1.930(5) . ?
Cu2 N5 1.984(5) . ?
Cu2 N6 2.030(5) . ?
Cu2 N8 2.011(5) . ?
Cu2 O6 2.222(6) . ?
Cu1 N2 1.983(5) . ?
Cu1 N1 2.028(5) . ?
Cu1 O1 1.952(5) . ?
Cu1 N4 2.012(5) . ?
Cu1 O3 2.227(5) . ?
Cl2 O13 1.420(6) . ?
Cl2 O14 1.410(8) . ?
Cl2 O12 1.387(8) . ?
Cl2 O11 1.406(8) . ?
Cl1 O7 1.433(9) . ?
Cl1 O9 1.356(6) . ?
Cl1 O10 1.487(9) . ?
Cl1 O8 1.200(12) . ?
O4 C26 1.259(8) . ?
N5 C25 1.375(8) . ?
N5 C23 1.333(8) . ?
N6 C22 1.339(9) . ?
N6 C18 1.329(9) . ?
O5 C26 1.257(8) . ?
N2 C8 1.365(8) . ?
N2 C6 1.336(8) . ?
N1 C1 1.332(8) . ?
N1 C5 1.329(8) . ?
C25 C24 1.368(10) . ?
O1 C9 1.276(8) . ?
O2 C9 1.257(8) . ?
N8 C27 1.487(8) . ?
C24 N7 1.377(9) . ?
N3 C7 1.366(9) . ?
N3 C6 1.330(8) . ?
C8 C7 1.368(10) . ?
N4 C10 1.485(9) . ?
C1 C2 1.367(10) . ?
C21 C22 1.388(9) . ?
C21 C20 1.369(11) . ?
C2 C3 1.373(11) . ?
C30 C29 1.385(10) . ?
C30 C31 1.399(12) . ?
C3 C4 1.389(10) . ?
C19 C20 1.378(11) . ?
C19 C18 1.392(9) . ?
C22 C23 1.455(9) . ?
N7 C23 1.344(9) . ?
C4 C5 1.383(9) . ?
C26 C27 1.533(8) . ?
C29 C28 1.500(9) . ?
C29 C34 1.386(10) . ?
C27 C28 1.534(8) . ?
C34 C33 1.404(12) . ?
C31 C32 1.350(15) . ?
C32 C33 1.370(15) . ?
C5 C6 1.461(9) . ?
C10 C9 1.512(9) . ?
C10 C11 1.535(10) . ?
C12 C13 1.371(11) . ?
C12 C17 1.379(12) . ?
C12 C11 1.522(11) . ?
C13 C14 1.402(15) . ?
C17 C16 1.400(15) . ?
C15 C14 1.378(19) . ?
C15 C16 1.351(18) . ?

loop_
_smtbx_masks_void_nr
_smtbx_masks_void_average_x
_smtbx_masks_void_average_y
_smtbx_masks_void_average_z
_smtbx_masks_void_volume
_smtbx_masks_void_count_electrons
_smtbx_masks_void_content
1 -0.117 0.416 0.510 19.9 1.9 ?
2 0.117 0.916 -0.010 19.9 2.3 ?
3 0.383 0.084 0.490 19.9 2.1 ?
4 0.617 0.584 0.010 19.9 2.5 ?
